data_7205055
loop_
_publ_author_name
'Yang, En-Cui'
'Feng, Yan'
'Liu, Zhong-Yi'
'Liu, Tian-Yu'
'Zhao, Xiao-Jun'

_publ_section_title
;
 Diverse mixed-ligand metal complexes with in situ generated
 5-(pyrazinyl)tetrazolate chelating-bridging ligand: in situ synthesis,
 crystal structures, magnetic and luminescent properties
;
_journal_issue 1
_journal_name_full CrystEngComm
_journal_page_first 230
_journal_paper_doi 10.1039/c000586j
_journal_volume 13
_journal_year 2011
_chemical_formula_sum 'C10 H10 Hg1.5 N15 O2'
_chemical_formula_weight 673.22
_chemical_name_systematic
;
?
;
_space_group_IT_number 14
_symmetry_cell_setting monoclinic
_symmetry_space_group_name_Hall '-P 2ybc'
_symmetry_space_group_name_H-M 'P 1 21/c 1'
_atom_sites_solution_hydrogens geom
_atom_sites_solution_primary direct
_atom_sites_solution_secondary difmap
_audit_creation_method SHELXL-97
_cell_angle_alpha 90.00
_cell_angle_beta 115.224(3)
_cell_angle_gamma 90.00
_cell_formula_units_Z 4
_cell_length_a 7.2819(6)
_cell_length_b 17.4904(16)
_cell_length_c 14.8161(10)
_cell_measurement_reflns_used 6305
_cell_measurement_temperature 296(2)
_cell_measurement_theta_max 27.91
_cell_measurement_theta_min 2.78
_cell_volume 1707.1(2)
_computing_cell_refinement 'Bruker SMART'
_computing_data_collection 'Bruker SMART'
_computing_data_reduction 'Bruker SAINT'
_computing_molecular_graphics 'Bruker SHELXTL'
_computing_publication_material 'Bruker SHELXTL'
_computing_structure_refinement 'SHELXL-97 (Sheldrick, 1997)'
_computing_structure_solution 'SHELXS-97 (Sheldrick, 1990)'
_diffrn_ambient_temperature 296(2)
_diffrn_measured_fraction_theta_full 0.984
_diffrn_measured_fraction_theta_max 0.984
_diffrn_measurement_device_type 'CCD area detector'
_diffrn_measurement_method 'phi and omega scans'
_diffrn_radiation_monochromator graphite
_diffrn_radiation_source 'fine-focus sealed tube'
_diffrn_radiation_type MoK\a
_diffrn_radiation_wavelength 0.71073
_diffrn_reflns_av_R_equivalents 0.0554
_diffrn_reflns_av_sigmaI/netI 0.0477
_diffrn_reflns_limit_h_max 8
_diffrn_reflns_limit_h_min -8
_diffrn_reflns_limit_k_max 20
_diffrn_reflns_limit_k_min -20
_diffrn_reflns_limit_l_max 13
_diffrn_reflns_limit_l_min -17
_diffrn_reflns_number 8423
_diffrn_reflns_theta_full 25.01
_diffrn_reflns_theta_max 25.01
_diffrn_reflns_theta_min 1.91
_exptl_absorpt_coefficient_mu 13.539
_exptl_absorpt_correction_T_max 0.1943
_exptl_absorpt_correction_T_min 0.1546
_exptl_absorpt_correction_type multi-scan
_exptl_absorpt_process_details SADABS
_exptl_crystal_colour COLOURLESS
_exptl_crystal_density_diffrn 2.619
_exptl_crystal_density_meas ?
_exptl_crystal_density_method 'not measured'
_exptl_crystal_description BLUE
_exptl_crystal_F_000 1244
_exptl_crystal_size_max 0.22
_exptl_crystal_size_mid 0.20
_exptl_crystal_size_min 0.18
_refine_diff_density_max 1.114
_refine_diff_density_min -1.840
_refine_diff_density_rms 0.146
_refine_ls_extinction_method none
_refine_ls_goodness_of_fit_ref 1.060
_refine_ls_hydrogen_treatment constr
_refine_ls_matrix_type full
_refine_ls_number_parameters 259
_refine_ls_number_reflns 2965
_refine_ls_number_restraints 0
_refine_ls_restrained_S_all 1.060
_refine_ls_R_factor_all 0.0327
_refine_ls_R_factor_gt 0.0282
_refine_ls_shift/su_max 0.001
_refine_ls_shift/su_mean 0.000
_refine_ls_structure_factor_coef Fsqd
_refine_ls_weighting_details 'calc w=1/[\s^2^(Fo^2^)+(0.0346P)^2^+2.1424P] where P=(Fo^2^+2Fc^2^)/3'
_refine_ls_weighting_scheme calc
_refine_ls_wR_factor_gt 0.0710
_refine_ls_wR_factor_ref 0.0734
_reflns_number_gt 2639
_reflns_number_total 2965
_reflns_threshold_expression >2sigma(I)
_cod_data_source_file C000586J.TXT
_cod_data_source_block 90907b
_cod_depositor_comments
;
The following automatic conversions were performed:
'_symmetry_cell_setting' value 'Monoclinic' changed to 'monoclinic'
according to '/home/saulius/struct/CIF-dictionaries/cif_core.dic'
dictionary named 'cif_core.dic' version 2.4.1 from
2010-06-29.

'_exptl_absorpt_correction_type' value 'MULTI-SCAN' changed
to 'multi-scan' according to
'/home/saulius/struct/CIF-dictionaries/cif_core.dic' dictionary named
'cif_core.dic' version 2.4.1 from 2010-06-29.

Automatic conversion script
Id: cif_fix_enum 1555 2011-01-17 13:19:09Z saulius 

The following automatic conversions were performed:

'_exptl_crystal_density_meas' value 'NONE' was changed to '?' - the
value is perceived as not measured.

Automatic conversion script
Id: cif_fix_values 3008 2015-01-20 13:52:24Z robertas 
;
_cod_original_sg_symbol_H-M P21/C
_cod_original_formula_sum 'C10 H10 Hg1.50 N15 O2'
_cod_database_code 7205055

loop_
_symmetry_equiv_pos_as_xyz
'x, y, z'
'-x, y+1/2, -z+1/2'
'-x, -y, -z'
'x, -y-1/2, z-1/2'

loop_
_atom_site_label
_atom_site_type_symbol
_atom_site_fract_x
_atom_site_fract_y
_atom_site_fract_z
_atom_site_U_iso_or_equiv
_atom_site_adp_type
_atom_site_occupancy
_atom_site_symmetry_multiplicity
_atom_site_calc_flag
_atom_site_refinement_flags
_atom_site_disorder_assembly
_atom_site_disorder_group
Hg1 Hg 0.14068(3) 0.801424(12) 0.139296(15) 0.03295(11) Uani 1 1 d . . .
Hg2 Hg 0.0000 1.0000 0.0000 0.03969(12) Uani 1 2 d S . .
O1 O 0.4293(9) 0.8906(3) 0.1318(5) 0.086(2) Uani 1 1 d . . .
H1B H 0.5374 0.8709 0.1334 0.128 Uiso 1 1 d R . .
H1A H 0.4012 0.9358 0.1094 0.128 Uiso 1 1 d R . .
N1 N 0.0313(7) 0.7992(2) -0.0160(4) 0.0295(11) Uani 1 1 d . . .
N2 N 0.0512(8) 0.8553(3) -0.0738(4) 0.0409(13) Uani 1 1 d . . .
N3 N -0.0347(9) 0.8323(3) -0.1647(4) 0.0454(13) Uani 1 1 d . . .
N4 N -0.1095(8) 0.7606(3) -0.1693(4) 0.0390(12) Uani 1 1 d . . .
N5 N -0.0596(7) 0.6680(3) 0.0582(4) 0.0333(11) Uani 1 1 d . . .
N6 N -0.2585(10) 0.5470(4) -0.0643(5) 0.0599(17) Uani 1 1 d . . .
N7 N 0.2684(8) 0.8080(3) 0.2925(4) 0.0361(12) Uani 1 1 d . . .
N8 N 0.2469(8) 0.8645(3) 0.3495(4) 0.0384(12) Uani 1 1 d . . .
N9 N 0.3485(8) 0.8465(3) 0.4431(4) 0.0384(12) Uani 1 1 d . . .
N10 N 0.4392(7) 0.7768(3) 0.4494(4) 0.0335(11) Uani 1 1 d . . .
N11 N 0.3951(7) 0.6792(3) 0.2253(4) 0.0337(11) Uani 1 1 d . . .
N12 N 0.6087(8) 0.5633(3) 0.3555(4) 0.0452(13) Uani 1 1 d . . .
N13 N -0.0126(10) 0.9409(3) 0.1148(4) 0.0481(14) Uani 1 1 d . . .
N14 N -0.0914(8) 0.9701(3) 0.1634(4) 0.0381(12) Uani 1 1 d . . .
N15 N -0.1575(11) 0.9931(4) 0.2156(6) 0.0676(19) Uani 1 1 d . . .
C1 C -0.0646(8) 0.7416(3) -0.0759(4) 0.0308(12) Uani 1 1 d . . .
C2 C -0.1133(8) 0.6702(3) -0.0389(5) 0.0326(13) Uani 1 1 d . . .
C3 C -0.1075(10) 0.6052(4) 0.0943(5) 0.0467(16) Uani 1 1 d . . .
H3 H -0.0737 0.6018 0.1622 0.056 Uiso 1 1 calc R . .
C4 C -0.2071(12) 0.5446(4) 0.0321(6) 0.0541(18) Uani 1 1 d . . .
H4 H -0.2382 0.5013 0.0593 0.065 Uiso 1 1 calc R . .
C5 C -0.2094(11) 0.6102(4) -0.0997(5) 0.0491(17) Uani 1 1 d . . .
H5 H -0.2415 0.6135 -0.1674 0.059 Uiso 1 1 calc R . .
C6 C 0.3871(8) 0.7552(3) 0.3579(4) 0.0283(12) Uani 1 1 d . . .
C7 C 0.4461(8) 0.6840(3) 0.3240(4) 0.0292(12) Uani 1 1 d . . .
C8 C 0.4503(9) 0.6162(4) 0.1933(5) 0.0399(15) Uani 1 1 d . . .
H8 H 0.4150 0.6101 0.1255 0.048 Uiso 1 1 calc R . .
C9 C 0.5596(10) 0.5595(3) 0.2594(5) 0.0406(15) Uani 1 1 d . . .
H9 H 0.6002 0.5170 0.2349 0.049 Uiso 1 1 calc R . .
C10 C 0.5508(9) 0.6262(3) 0.3882(5) 0.0377(14) Uani 1 1 d . . .
H10 H 0.5821 0.6308 0.4557 0.045 Uiso 1 1 calc R . .
O2 O 0.7351(8) 0.7976(3) 0.1335(4) 0.0566(13) Uani 1 1 d . . .
H2A H 0.7681 0.7786 0.1911 0.085 Uiso 1 1 d R . .
H2B H 0.6682 0.7693 0.0836 0.085 Uiso 1 1 d R . .

loop_
_atom_site_aniso_label
_atom_site_aniso_U_11
_atom_site_aniso_U_22
_atom_site_aniso_U_33
_atom_site_aniso_U_23
_atom_site_aniso_U_13
_atom_site_aniso_U_12
Hg1 0.03934(16) 0.03127(14) 0.01876(15) -0.00012(8) 0.00330(11) 0.00041(9)
Hg2 0.0614(2) 0.02639(17) 0.0329(2) 0.00229(13) 0.02162(18) -0.00246(14)
O1 0.065(4) 0.060(3) 0.138(7) -0.027(4) 0.049(4) -0.016(3)
N1 0.034(3) 0.028(2) 0.023(3) 0.005(2) 0.008(2) 0.0059(19)
N2 0.055(3) 0.038(3) 0.031(3) 0.004(2) 0.020(3) 0.012(2)
N3 0.058(4) 0.050(3) 0.029(3) 0.006(3) 0.019(3) 0.017(3)
N4 0.039(3) 0.050(3) 0.020(3) -0.002(2) 0.005(2) 0.009(2)
N5 0.029(3) 0.038(3) 0.022(3) -0.002(2) 0.000(2) -0.001(2)
N6 0.066(4) 0.051(3) 0.050(4) -0.015(3) 0.013(3) -0.018(3)
N7 0.037(3) 0.031(2) 0.032(3) 0.002(2) 0.006(2) 0.000(2)
N8 0.045(3) 0.033(2) 0.028(3) -0.009(2) 0.007(2) 0.000(2)
N9 0.046(3) 0.041(3) 0.022(3) -0.004(2) 0.008(2) 0.000(2)
N10 0.033(3) 0.040(3) 0.020(3) -0.007(2) 0.004(2) 0.000(2)
N11 0.031(3) 0.035(2) 0.025(3) -0.005(2) 0.002(2) 0.002(2)
N12 0.046(3) 0.044(3) 0.040(3) 0.004(3) 0.014(3) 0.014(2)
N13 0.080(4) 0.033(3) 0.045(4) 0.013(2) 0.040(3) 0.014(3)
N14 0.041(3) 0.034(3) 0.034(3) 0.000(2) 0.011(3) -0.005(2)
N15 0.075(5) 0.072(4) 0.074(5) -0.001(4) 0.050(4) 0.000(4)
C1 0.024(3) 0.036(3) 0.026(3) 0.000(3) 0.004(2) 0.012(2)
C2 0.019(3) 0.038(3) 0.037(4) -0.005(3) 0.009(2) 0.006(2)
C3 0.052(4) 0.047(4) 0.032(4) 0.005(3) 0.009(3) -0.006(3)
C4 0.059(5) 0.045(4) 0.053(5) -0.002(3) 0.019(4) -0.008(3)
C5 0.055(4) 0.047(4) 0.038(4) -0.009(3) 0.014(3) -0.006(3)
C6 0.022(3) 0.034(3) 0.018(3) 0.003(2) 0.000(2) -0.004(2)
C7 0.022(3) 0.035(3) 0.024(3) -0.002(2) 0.003(2) -0.002(2)
C8 0.035(3) 0.052(4) 0.024(3) -0.007(3) 0.004(3) 0.002(3)
C9 0.044(4) 0.035(3) 0.040(4) -0.007(3) 0.015(3) 0.002(3)
C10 0.042(4) 0.042(3) 0.023(3) 0.002(3) 0.008(3) 0.005(3)
O2 0.069(3) 0.052(3) 0.047(3) -0.005(2) 0.023(3) -0.008(2)

loop_
_atom_type_symbol
_atom_type_description
_atom_type_scat_dispersion_real
_atom_type_scat_dispersion_imag
_atom_type_scat_source
C C 0.0033 0.0016 'International Tables Vol C Tables 4.2.6.8 and 6.1.1.4'
H H 0.0000 0.0000 'International Tables Vol C Tables 4.2.6.8 and 6.1.1.4'
N N 0.0061 0.0033 'International Tables Vol C Tables 4.2.6.8 and 6.1.1.4'
O O 0.0106 0.0060 'International Tables Vol C Tables 4.2.6.8 and 6.1.1.4'
Hg Hg -2.3894 9.2266 'International Tables Vol C Tables 4.2.6.8 and 6.1.1.4'

loop_
_geom_angle_atom_site_label_1
_geom_angle_atom_site_label_2
_geom_angle_atom_site_label_3
_geom_angle
_geom_angle_site_symmetry_1
_geom_angle_site_symmetry_3
_geom_angle_publ_flag
N7 Hg1 N1 175.47(19) . . ?
N7 Hg1 N13 93.79(18) . . ?
N1 Hg1 N13 85.74(17) . . ?
N7 Hg1 O1 91.1(2) . . ?
N1 Hg1 O1 84.4(2) . . ?
N13 Hg1 O1 75.41(19) . . ?
N13 Hg2 N13 179.999(2) 3_575 . ?
Hg1 O1 H1B 120.1 . . ?
Hg1 O1 H1A 120.1 . . ?
H1B O1 H1A 116.9 . . ?
C1 N1 N2 107.2(5) . . ?
C1 N1 Hg1 126.6(4) . . ?
N2 N1 Hg1 126.2(4) . . ?
N3 N2 N1 107.5(5) . . ?
N2 N3 N4 110.4(5) . . ?
C1 N4 N3 105.3(5) . . ?
C2 N5 C3 117.0(5) . . ?
C4 N6 C5 117.0(6) . . ?
C6 N7 N8 105.1(5) . . ?
C6 N7 Hg1 127.2(4) . . ?
N8 N7 Hg1 127.7(4) . . ?
N9 N8 N7 108.9(5) . . ?
N8 N9 N10 109.0(5) . . ?
C6 N10 N9 105.6(5) . . ?
C8 N11 C7 117.0(5) . . ?
C9 N12 C10 116.7(5) . . ?
N14 N13 Hg2 119.1(4) . . ?
N14 N13 Hg1 126.1(4) . . ?
Hg2 N13 Hg1 114.7(2) . . ?
N15 N14 N13 174.0(7) . . ?
N4 C1 N1 109.6(5) . . ?
N4 C1 C2 127.9(5) . . ?
N1 C1 C2 122.5(5) . . ?
N5 C2 C5 121.8(6) . . ?
N5 C2 C1 115.2(5) . . ?
C5 C2 C1 123.0(6) . . ?
N5 C3 C4 121.0(7) . . ?
N5 C3 H3 119.5 . . ?
C4 C3 H3 119.5 . . ?
N6 C4 C3 121.5(7) . . ?
N6 C4 H4 119.2 . . ?
C3 C4 H4 119.2 . . ?
N6 C5 C2 121.6(7) . . ?
N6 C5 H5 119.2 . . ?
C2 C5 H5 119.2 . . ?
N10 C6 N7 111.4(5) . . ?
N10 C6 C7 127.1(5) . . ?
N7 C6 C7 121.5(5) . . ?
N11 C7 C10 121.2(5) . . ?
N11 C7 C6 115.9(5) . . ?
C10 C7 C6 122.8(5) . . ?
N11 C8 C9 120.8(6) . . ?
N11 C8 H8 119.6 . . ?
C9 C8 H8 119.6 . . ?
N12 C9 C8 122.8(6) . . ?
N12 C9 H9 118.6 . . ?
C8 C9 H9 118.6 . . ?
N12 C10 C7 121.4(6) . . ?
N12 C10 H10 119.3 . . ?
C7 C10 H10 119.3 . . ?
H2A O2 H2B 117.2 . . ?

loop_
_geom_bond_atom_site_label_1
_geom_bond_atom_site_label_2
_geom_bond_distance
_geom_bond_site_symmetry_2
_geom_bond_publ_flag
Hg1 N7 2.057(5) . ?
Hg1 N1 2.090(5) . ?
Hg1 N13 2.642(5) . ?
Hg1 O1 2.657(6) . ?
Hg2 N13 2.026(5) 3_575 ?
Hg2 N13 2.026(5) . ?
O1 H1B 0.8502 . ?
O1 H1A 0.8489 . ?
N1 C1 1.327(7) . ?
N1 N2 1.351(7) . ?
N2 N3 1.285(8) . ?
N3 N4 1.357(8) . ?
N4 C1 1.322(8) . ?
N5 C2 1.321(8) . ?
N5 C3 1.332(8) . ?
N6 C4 1.314(10) . ?
N6 C5 1.335(9) . ?
N7 C6 1.350(7) . ?
N7 N8 1.352(7) . ?
N8 N9 1.303(7) . ?
N9 N10 1.372(7) . ?
N10 C6 1.297(7) . ?
N11 C8 1.328(8) . ?
N11 C7 1.350(8) . ?
N12 C9 1.313(8) . ?
N12 C10 1.341(8) . ?
N13 N14 1.208(8) . ?
N14 N15 1.144(9) . ?
C1 C2 1.468(8) . ?
C2 C5 1.366(9) . ?
C3 C4 1.390(10) . ?
C3 H3 0.9300 . ?
C4 H4 0.9300 . ?
C5 H5 0.9300 . ?
C6 C7 1.474(8) . ?
C7 C10 1.375(8) . ?
C8 C9 1.383(9) . ?
C8 H8 0.9300 . ?
C9 H9 0.9300 . ?
C10 H10 0.9300 . ?
O2 H2A 0.8499 . ?
O2 H2B 0.8489 . ?

loop_
_geom_torsion_atom_site_label_1
_geom_torsion_atom_site_label_2
_geom_torsion_atom_site_label_3
_geom_torsion_atom_site_label_4
_geom_torsion
_geom_torsion_site_symmetry_1
_geom_torsion_site_symmetry_2
_geom_torsion_site_symmetry_3
_geom_torsion_site_symmetry_4
_geom_torsion_publ_flag
N7 Hg1 N1 C1 139(2) . . . . ?
N13 Hg1 N1 C1 -136.6(5) . . . . ?
O1 Hg1 N1 C1 147.7(5) . . . . ?
N7 Hg1 N1 N2 -38(2) . . . . ?
N13 Hg1 N1 N2 45.8(5) . . . . ?
O1 Hg1 N1 N2 -29.9(4) . . . . ?
C1 N1 N2 N3 1.6(6) . . . . ?
Hg1 N1 N2 N3 179.6(4) . . . . ?
N1 N2 N3 N4 -1.1(6) . . . . ?
N2 N3 N4 C1 0.3(6) . . . . ?
N1 Hg1 N7 C6 -92(2) . . . . ?
N13 Hg1 N7 C6 -175.8(5) . . . . ?
O1 Hg1 N7 C6 -100.4(5) . . . . ?
N1 Hg1 N7 N8 90(2) . . . . ?
N13 Hg1 N7 N8 6.5(5) . . . . ?
O1 Hg1 N7 N8 81.9(5) . . . . ?
C6 N7 N8 N9 0.5(6) . . . . ?
Hg1 N7 N8 N9 178.7(4) . . . . ?
N7 N8 N9 N10 -0.2(7) . . . . ?
N8 N9 N10 C6 -0.2(6) . . . . ?
N13 Hg2 N13 N14 35(3) 3_575 . . . ?
N13 Hg2 N13 Hg1 -147(3) 3_575 . . . ?
N7 Hg1 N13 N14 -40.5(6) . . . . ?
N1 Hg1 N13 N14 144.0(6) . . . . ?
O1 Hg1 N13 N14 -130.6(6) . . . . ?
N7 Hg1 N13 Hg2 141.5(3) . . . . ?
N1 Hg1 N13 Hg2 -33.9(3) . . . . ?
O1 Hg1 N13 Hg2 51.4(3) . . . . ?
Hg2 N13 N14 N15 -163(7) . . . . ?
Hg1 N13 N14 N15 19(7) . . . . ?
N3 N4 C1 N1 0.8(6) . . . . ?
N3 N4 C1 C2 179.1(5) . . . . ?
N2 N1 C1 N4 -1.5(6) . . . . ?
Hg1 N1 C1 N4 -179.5(4) . . . . ?
N2 N1 C1 C2 -179.9(5) . . . . ?
Hg1 N1 C1 C2 2.1(7) . . . . ?
C3 N5 C2 C5 -1.5(8) . . . . ?
C3 N5 C2 C1 177.7(5) . . . . ?
N4 C1 C2 N5 -176.4(5) . . . . ?
N1 C1 C2 N5 1.7(7) . . . . ?
N4 C1 C2 C5 2.8(9) . . . . ?
N1 C1 C2 C5 -179.1(6) . . . . ?
C2 N5 C3 C4 0.8(9) . . . . ?
C5 N6 C4 C3 0.4(11) . . . . ?
N5 C3 C4 N6 -0.3(11) . . . . ?
C4 N6 C5 C2 -1.1(11) . . . . ?
N5 C2 C5 N6 1.7(10) . . . . ?
C1 C2 C5 N6 -177.5(6) . . . . ?
N9 N10 C6 N7 0.6(6) . . . . ?
N9 N10 C6 C7 179.7(5) . . . . ?
N8 N7 C6 N10 -0.7(6) . . . . ?
Hg1 N7 C6 N10 -178.8(4) . . . . ?
N8 N7 C6 C7 -179.8(5) . . . . ?
Hg1 N7 C6 C7 2.0(8) . . . . ?
C8 N11 C7 C10 0.1(8) . . . . ?
C8 N11 C7 C6 178.7(5) . . . . ?
N10 C6 C7 N11 -171.4(6) . . . . ?
N7 C6 C7 N11 7.6(8) . . . . ?
N10 C6 C7 C10 7.2(9) . . . . ?
N7 C6 C7 C10 -173.8(6) . . . . ?
C7 N11 C8 C9 -1.6(9) . . . . ?
C10 N12 C9 C8 -1.3(10) . . . . ?
N11 C8 C9 N12 2.3(10) . . . . ?
C9 N12 C10 C7 -0.3(9) . . . . ?
N11 C7 C10 N12 0.9(9) . . . . ?
C6 C7 C10 N12 -177.6(5) . . . . ?
